data_1547306
loop_
_publ_author_name
'Stefan, Mihaela Corina'
'Du, Jia'
'Bulumulla, Chandima'
'Mejia, Israel'
'McCandless, Gregory T.'
'Biewer, Michael C.'

_publ_section_title
;
 Evaluation of (E)-1,2-di(furan-2-yl)ethene as building unit in
 diketopyrrolopyrrole alternating copolymers for transistors
;
_journal_name_full 'Polym. Chem.'
_journal_paper_doi 10.1039/C7PY01373F
_journal_year 2017
_chemical_formula_moiety 'C10 H8 O2'
_chemical_formula_sum 'C10 H8 O2'
_chemical_formula_weight 160.16
_space_group_crystal_system orthorhombic
_space_group_IT_number 60
_space_group_name_Hall '-P 2n 2ab'
_space_group_name_H-M_alt 'P b c n'
_symmetry_space_group_name_Hall '-P 2n 2ab'
_symmetry_space_group_name_H-M 'P b c n'
_atom_sites_solution_hydrogens geom
_audit_creation_method SHELXL-2014/7
_audit_update_record
;
2017-06-12 deposited with the CCDC.
2017-09-21 downloaded from the CCDC.
;
_cell_angle_alpha 90
_cell_angle_beta 90
_cell_angle_gamma 90
_cell_formula_units_Z 4
_cell_length_a 9.490(3)
_cell_length_b 11.322(4)
_cell_length_c 7.377(4)
_cell_measurement_reflns_used 2635
_cell_measurement_temperature 90(2)
_cell_measurement_theta_max 30.37
_cell_measurement_theta_min 2.80
_cell_volume 792.6(6)
_computing_structure_refinement 'SHELXL-2014/7 (Sheldrick, 2014)'
_diffrn_ambient_temperature 90(2)
_diffrn_measured_fraction_theta_full 1.000
_diffrn_measured_fraction_theta_max 0.999
_diffrn_measurement_device_type
;
Bruker Kappa D8 Quest CMOS diffractometer (with an Oxford Cryostreams cooler)
;
_diffrn_measurement_method '\f and \w scans'
_diffrn_radiation_monochromator 'HELIOS optics monochromator'
_diffrn_radiation_type MoK\a
_diffrn_radiation_wavelength 0.71073
_diffrn_reflns_av_R_equivalents 0.0635
_diffrn_reflns_av_unetI/netI 0.0507
_diffrn_reflns_Laue_measured_fraction_full 1.000
_diffrn_reflns_Laue_measured_fraction_max 0.999
_diffrn_reflns_limit_h_max 13
_diffrn_reflns_limit_h_min -13
_diffrn_reflns_limit_k_max 16
_diffrn_reflns_limit_k_min -15
_diffrn_reflns_limit_l_max 10
_diffrn_reflns_limit_l_min -10
_diffrn_reflns_number 7653
_diffrn_reflns_point_group_measured_fraction_full 1.000
_diffrn_reflns_point_group_measured_fraction_max 0.999
_diffrn_reflns_theta_full 25.242
_diffrn_reflns_theta_max 30.582
_diffrn_reflns_theta_min 2.801
_diffrn_source 'I\mS microfocus tube'
_exptl_absorpt_coefficient_mu 0.093
_exptl_absorpt_correction_T_max 0.7461
_exptl_absorpt_correction_T_min 0.6832
_exptl_absorpt_correction_type multi-scan
_exptl_absorpt_process_details 'SADABS (Sheldrick, 2014)'
_exptl_crystal_colour colourless
_exptl_crystal_density_diffrn 1.342
_exptl_crystal_description fragment
_exptl_crystal_F_000 336
_exptl_crystal_recrystallization_method 'Re-crystallisation from solvent: Hexane'
_exptl_crystal_size_max 0.240
_exptl_crystal_size_mid 0.060
_exptl_crystal_size_min 0.060
_refine_diff_density_max 0.279
_refine_diff_density_min -0.300
_refine_diff_density_rms 0.065
_refine_ls_extinction_method none
_refine_ls_goodness_of_fit_ref 1.074
_refine_ls_hydrogen_treatment constr
_refine_ls_matrix_type full
_refine_ls_number_parameters 55
_refine_ls_number_reflns 1224
_refine_ls_number_restraints 0
_refine_ls_restrained_S_all 1.074
_refine_ls_R_factor_all 0.0990
_refine_ls_R_factor_gt 0.0615
_refine_ls_shift/su_max 0.000
_refine_ls_shift/su_mean 0.000
_refine_ls_structure_factor_coef Fsqd
_refine_ls_weighting_details 'w=1/[\s^2^(Fo^2^)+(0.0391P)^2^+0.6920P] where P=(Fo^2^+2Fc^2^)/3'
_refine_ls_weighting_scheme calc
_refine_ls_wR_factor_gt 0.1135
_refine_ls_wR_factor_ref 0.1262
_reflns_Friedel_coverage 0.000
_reflns_number_gt 869
_reflns_number_total 1224
_reflns_threshold_expression 'I > 2\s(I)'
_cod_data_source_file c7py01373f2.cif
_cod_data_source_block scd0861
_cod_database_code 1547306
_shelx_shelxl_version_number 2014/7
_shelx_space_group_comment
;
The symmetry employed for this shelxl refinement is uniquely defined
by the following loop, which should always be used as a source of
symmetry information in preference to the above space-group names.
They are only intended as comments.
;
_shelx_estimated_absorpt_t_min 0.978
_shelx_estimated_absorpt_t_max 0.994

loop_
_space_group_symop_operation_xyz
'x, y, z'
'-x+1/2, -y+1/2, z+1/2'
'-x, y, -z+1/2'
'x+1/2, -y+1/2, -z'
'-x, -y, -z'
'x-1/2, y-1/2, -z-1/2'
'x, -y, z-1/2'
'-x-1/2, y-1/2, z'

loop_
_atom_site_label
_atom_site_type_symbol
_atom_site_fract_x
_atom_site_fract_y
_atom_site_fract_z
_atom_site_U_iso_or_equiv
_atom_site_adp_type
_atom_site_occupancy
_atom_site_site_symmetry_order
_atom_site_calc_flag
_atom_site_refinement_flags_posn
_atom_site_refinement_flags_adp
O1 O 0.67882(12) 0.34139(10) 0.59001(15) 0.0148(3) Uani 1 1 d . .
C5 C 0.56241(16) 0.51130(14) 0.4607(2) 0.0117(3) Uani 1 1 d . .
H5 H 0.5693 0.5799 0.3872 0.014 Uiso 1 1 calc R U
C4 C 0.68611(17) 0.43936(13) 0.4797(2) 0.0123(3) Uani 1 1 d . .
C3 C 0.81832(18) 0.44773(15) 0.4080(2) 0.0153(3) Uani 1 1 d . .
H3 H 0.8516 0.5071 0.3278 0.018 Uiso 1 1 calc R U
C2 C 0.89687(18) 0.35011(15) 0.4767(2) 0.0176(4) Uani 1 1 d . .
H2 H 0.9924 0.3316 0.4508 0.021 Uiso 1 1 calc R U
C1 C 0.80904(18) 0.28936(15) 0.5853(2) 0.0175(4) Uani 1 1 d . .
H1 H 0.8340 0.2198 0.6499 0.021 Uiso 1 1 calc R U

loop_
_atom_site_aniso_label
_atom_site_aniso_U_11
_atom_site_aniso_U_22
_atom_site_aniso_U_33
_atom_site_aniso_U_23
_atom_site_aniso_U_13
_atom_site_aniso_U_12
O1 0.0134(6) 0.0131(5) 0.0179(5) 0.0016(4) 0.0018(5) 0.0010(5)
C5 0.0142(7) 0.0107(7) 0.0103(6) -0.0022(6) -0.0029(6) -0.0006(6)
C4 0.0153(8) 0.0111(7) 0.0104(6) -0.0017(6) -0.0009(6) -0.0005(6)
C3 0.0145(8) 0.0170(8) 0.0145(7) -0.0001(6) 0.0019(7) -0.0015(7)
C2 0.0138(8) 0.0200(8) 0.0190(8) -0.0043(7) 0.0002(7) 0.0030(7)
C1 0.0167(9) 0.0155(8) 0.0203(8) -0.0020(7) -0.0019(7) 0.0063(7)

loop_
_atom_type_symbol
_atom_type_description
_atom_type_scat_dispersion_real
_atom_type_scat_dispersion_imag
_atom_type_scat_source
C C 0.0033 0.0016 'International Tables Vol C Tables 4.2.6.8 and 6.1.1.4'
H H 0.0000 0.0000 'International Tables Vol C Tables 4.2.6.8 and 6.1.1.4'
O O 0.0106 0.0060 'International Tables Vol C Tables 4.2.6.8 and 6.1.1.4'

loop_
_geom_angle_atom_site_label_1
_geom_angle_atom_site_label_2
_geom_angle_atom_site_label_3
_geom_angle
_geom_angle_site_symmetry_1
C1 O1 C4 106.61(13) .
C5 C5 C4 124.81(19) 5_666
C5 C5 H5 117.6 5_666
C4 C5 H5 117.6 .
C3 C4 O1 109.33(14) .
C3 C4 C5 132.42(15) .
O1 C4 C5 118.25(14) .
C4 C3 C2 106.80(14) .
C4 C3 H3 126.6 .
C2 C3 H3 126.6 .
C1 C2 C3 106.50(15) .
C1 C2 H2 126.8 .
C3 C2 H2 126.8 .
C2 C1 O1 110.76(15) .
C2 C1 H1 124.6 .
O1 C1 H1 124.6 .

loop_
_geom_bond_atom_site_label_1
_geom_bond_atom_site_label_2
_geom_bond_distance
_geom_bond_site_symmetry_2
O1 C1 1.369(2) .
O1 C4 1.3776(19) .
C5 C5 1.343(3) 5_666
C5 C4 1.436(2) .
C5 H5 0.9500 .
C4 C3 1.365(2) .
C3 C2 1.426(2) .
C3 H3 0.9500 .
C2 C1 1.345(2) .
C2 H2 0.9500 .
C1 H1 0.9500 .
